data_1536054
loop_
_publ_author_name
'Chudinova, N.N.'
'Murashova, E.V.'
'Karmanovskaya, N.B.'

_publ_section_title
;
 Double ultraphosphates Na3 M P8 O23(M=Cr, V, Mn, Al, Ga). Synthesis and
 crystal structure
;
_journal_name_full 'Zhurnal Neorganicheskoi Khimii'
_journal_page_first 1769
_journal_page_last 1772
_journal_volume 39
_journal_year 1994
_chemical_formula_sum 'Na3 O23 P8 V'
_chemical_name_systematic 'Na3 (V P8 O23)'
_space_group_IT_number 213
_symmetry_space_group_name_Hall 'P 4bd 2ab 3'
_symmetry_space_group_name_H-M 'P 41 3 2'
_cell_angle_alpha 90
_cell_angle_beta 90
_cell_angle_gamma 90
_cell_formula_units_Z 4
_cell_length_a 11.943
_cell_length_b 11.943
_cell_length_c 11.943
_cell_volume 1703.493
_citation_journal_id_ASTM ZNOKAQ
_cod_data_source_file Chudinova_ZNOKAQ_1994_1461.cif
_cod_data_source_block Na3O23P8V1
_cod_original_formula_sum 'Na3 O23 P8 V1'
_cod_database_code 1536054

loop_
_symmetry_equiv_pos_as_xyz
x,y,z
-y+1/4,x+3/4,z+1/4
-x+1/2,-y,z+1/2
y+1/4,-x+1/4,z+3/4
x+1/2,-y+1/2,-z
y+3/4,x+1/4,-z+1/4
-x,y+1/2,-z+1/2
-y+3/4,-x+3/4,-z+3/4
z,x,y
-x+1/4,z+3/4,y+1/4
-z+1/2,-x,y+1/2
x+1/4,-z+1/4,y+3/4
z+1/2,-x+1/2,-y
x+3/4,z+1/4,-y+1/4
-z,x+1/2,-y+1/2
-x+3/4,-z+3/4,-y+3/4
y,z,x
y+1/2,-z+1/2,-x
z+3/4,y+1/4,-x+1/4
-y,z+1/2,-x+1/2
-z+3/4,-y+3/4,-x+3/4
-y+1/2,-z,x+1/2
z+1/4,-y+1/4,x+3/4
-z+1/4,y+3/4,x+1/4

loop_
_atom_site_label
_atom_site_type_symbol
_atom_site_fract_x
_atom_site_fract_y
_atom_site_fract_z
_atom_site_occupancy
_atom_site_U_iso_or_equiv
P2 P+5 0.01874 0.01874 0.01874 1 0.0
O5 O-2 0.0896 0.0896 0.0896 1 0.0
O3 O-2 0.125 0.2669 0.5169 1 0.0
P1 P+5 0.142 0.1456 0.5686 1 0.0
O2 O-2 0.4239 0.0074 0.4044 1 0.0
Na1 Na+1 0.125 0.043 0.293 1 0.0
O1 O-2 0.0406 0.1198 0.6365 1 0.0
V1 V+3 0.375 0.375 0.375 1 0.0
O4 O-2 0.3129 0.0673 0.2371 1 0.0
